data_4323252
loop_
_publ_author_name
'Renzo Cini'
'Scott J. Moore'
'Luigi G. Marzilli'

_publ_section_title
;
 Strong Trans Influence Methoxymethyl Ligand in B12 Cobaloxime and
 Imine/Oxime Model Complexes: Structural, Spectroscopic, and Molecular
 Mechanics Investigations
;
_journal_name_full 'Inorganic Chemistry'
_journal_page_first 6890
_journal_page_last 6897
_journal_paper_doi 10.1021/ic980666i
_journal_volume 37
_journal_year 1998
_chemical_formula_sum 'C20.6 H33.4 Co N6 O5.6'
_chemical_formula_weight 513.66
_chemical_name_common 1,5,6-trimethylbenzimidazole-methoxymethylcobaloxime
_chemical_name_systematic
; 

trans-bis(Dimethylglyoximato)-methoxymethyl-(1,5,6-trimethylbenzimidazole)-c
obalt(iii)
;
_space_group_IT_number 14
_symmetry_space_group_name_Hall '-P 2yn'
_symmetry_space_group_name_H-M 'P 1 21/n 1'
_atom_sites_solution_hydrogens geom
_atom_sites_solution_primary direct
_atom_sites_solution_secondary difmap
_audit_creation_method SHELXL
_cell_angle_alpha 90.00
_cell_angle_beta 94.240(10)
_cell_angle_gamma 90.00
_cell_formula_units_Z 4
_cell_length_a 8.1150(10)
_cell_length_b 15.8670(10)
_cell_length_c 19.266(2)
_cell_measurement_reflns_used 30
_cell_measurement_temperature 293(2)
_cell_measurement_theta_max 30
_cell_measurement_theta_min 10
_cell_volume 2473.9(4)
_computing_cell_refinement XSCAN
_computing_data_collection XSCAN
_computing_data_reduction XSCAN
_computing_molecular_graphics 'ZORTEP, (SZOLNAY, Heidelberg, 1995) '
_computing_publication_material 'SHELX-93 CIFTAB '
_computing_structure_refinement 'SHELXL-93 (Sheldrick, 1993)'
_computing_structure_solution 'SHELXS-86 (Sheldrick, 1990)'
_diffrn_ambient_temperature 293(2)
_diffrn_measurement_device SIEMENS-P4
_diffrn_measurement_method omega
_diffrn_radiation_monochromator graphite
_diffrn_radiation_source 'fine-focus sealed tube'
_diffrn_radiation_type MoK\a
_diffrn_radiation_wavelength 0.71073
_diffrn_reflns_av_R_equivalents 0.0263
_diffrn_reflns_av_sigmaI/netI 0.0146
_diffrn_reflns_limit_h_max 9
_diffrn_reflns_limit_h_min 0
_diffrn_reflns_limit_k_max 18
_diffrn_reflns_limit_k_min 0
_diffrn_reflns_limit_l_max 22
_diffrn_reflns_limit_l_min -22
_diffrn_reflns_number 4657
_diffrn_reflns_theta_max 25.00
_diffrn_reflns_theta_min 2.57
_diffrn_standards_decay_% 0.02
_diffrn_standards_interval_count 97
_diffrn_standards_number 3
_exptl_absorpt_coefficient_mu 0.738
_exptl_absorpt_correction_T_max 0.96
_exptl_absorpt_correction_T_min 0.86
_exptl_absorpt_correction_type psi-scan
_exptl_crystal_colour red
_exptl_crystal_density_diffrn 1.379
_exptl_crystal_density_meas ?
_exptl_crystal_description y
_exptl_crystal_F_000 1083
_exptl_crystal_size_max 0.4
_exptl_crystal_size_mid 0.4
_exptl_crystal_size_min 0.3
_refine_diff_density_max 0.663
_refine_diff_density_min -0.232
_refine_diff_density_rms 0.058
_refine_ls_extinction_coef n
_refine_ls_extinction_method none
_refine_ls_goodness_of_fit_all 1.105
_refine_ls_goodness_of_fit_obs 1.143
_refine_ls_hydrogen_treatment y
_refine_ls_matrix_type full
_refine_ls_number_parameters 361
_refine_ls_number_reflns 4316
_refine_ls_number_restraints 1
_refine_ls_restrained_S_all 1.136
_refine_ls_restrained_S_obs 1.143
_refine_ls_R_factor_all 0.0496
_refine_ls_R_factor_obs 0.0393
_refine_ls_shift/esd_max 0.857
_refine_ls_shift/esd_mean 0.175
_refine_ls_structure_factor_coef Fsqd
_refine_ls_weighting_details 'w=1/[\s^2^(Fo^2^)+(0.0696P)^2^+1.7590P] where P=(Fo^2^+2Fc^2^)/3'
_refine_ls_weighting_scheme calc
_refine_ls_wR_factor_all 0.1311
_refine_ls_wR_factor_obs 0.1215
_reflns_number_observed 3698
_reflns_number_total 4333
_reflns_observed_criterion >2sigma(I)
_cod_data_source_file ic980666i_1.cif
_cod_data_source_block Me3BzmCo(DH)2CH2OCH3
_cod_depositor_comments
;
The following automatic conversions were performed:

'_exptl_crystal_density_meas' value 'n' was changed to '?' - the
value is perceived as not measured.

Automatic conversion script
Id: cif_fix_values 3008 2015-01-20 13:52:24Z robertas 

The following automatic conversions were performed:

'_refine_ls_weighting_scheme' value 'calc
w=1/[\s^2^(Fo^2^)+(0.0696P)^2^+1.7590P] where P=(Fo^2^+2Fc^2^)/3' was
changed to 'calc'. New tag '_refine_ls_weighting_details' was
created. The value of the new tag was set to
'w=1/[\s^2^(Fo^2^)+(0.0696P)^2^+1.7590P] where P=(Fo^2^+2Fc^2^)/3'.

Automatic conversion script
Id: cif_fix_values 3143 2015-03-26 13:38:13Z robertas 
;
_cod_original_formula_sum 'C20.60 H33.40 Co N6 O5.60'
_cod_database_code 4323252

loop_
_symmetry_equiv_pos_as_xyz
'x, y, z'
'-x+1/2, y+1/2, -z+1/2'
'-x, -y, -z'
'x-1/2, -y-1/2, z-1/2'

loop_
_atom_site_aniso_label
_atom_site_aniso_U_11
_atom_site_aniso_U_22
_atom_site_aniso_U_33
_atom_site_aniso_U_23
_atom_site_aniso_U_13
_atom_site_aniso_U_12
Co 0.0328(2) 0.0327(2) 0.0345(2) -0.00036(14) 0.00132(14) -0.00140(14)
O1 0.069(2) 0.0411(13) 0.0683(15) -0.0045(11) 0.0107(12) 0.0128(11)
O2 0.0686(15) 0.0551(14) 0.0480(12) -0.0129(11) -0.0060(11) -0.0114(12)
O3 0.0676(15) 0.0409(12) 0.0549(13) -0.0134(10) 0.0128(11) 0.0037(10)
O4 0.0628(14) 0.0381(12) 0.0610(14) -0.0147(10) 0.0024(11) -0.0084(10)
O5A 0.063(3) 0.060(4) 0.045(3) 0.022(3) -0.001(2) 0.001(3)
O5B 0.070(4) 0.116(6) 0.091(4) 0.056(4) -0.021(3) -0.042(4)
OM 0.050(2) 0.144(5) 0.053(3) -0.001(3) 0.013(2) -0.002(3)
N1 0.0429(13) 0.0417(13) 0.0451(13) 0.0059(11) 0.0075(11) 0.0046(11)
N2 0.0462(14) 0.0490(15) 0.0362(12) -0.0003(11) 0.0005(10) -0.0094(11)
N3 0.0445(13) 0.0336(12) 0.0386(12) -0.0018(10) 0.0078(10) 0.0020(10)
N4 0.0406(13) 0.0356(12) 0.0403(12) -0.0023(10) 0.0039(10) -0.0080(10)
N5 0.0356(12) 0.0352(12) 0.0356(12) 0.0017(9) 0.0017(9) -0.0021(9)
N6 0.0418(13) 0.0435(14) 0.0359(12) -0.0015(10) 0.0050(10) -0.0007(10)
C1 0.057(2) 0.093(3) 0.085(3) 0.021(2) 0.006(2) 0.028(2)
C2 0.038(2) 0.063(2) 0.050(2) 0.0133(15) 0.0067(13) 0.0082(14)
C3 0.038(2) 0.074(2) 0.042(2) 0.011(2) -0.0004(13) -0.007(2)
C4 0.049(2) 0.117(4) 0.060(2) 0.003(2) -0.013(2) -0.013(2)
C5 0.052(2) 0.070(2) 0.078(2) 0.014(2) 0.010(2) 0.020(2)
C6 0.0370(15) 0.047(2) 0.044(2) 0.0084(13) 0.0069(12) 0.0040(13)
C7 0.0367(15) 0.050(2) 0.042(2) 0.0059(13) 0.0006(12) -0.0053(13)
C8 0.050(2) 0.082(3) 0.071(2) 0.002(2) -0.014(2) -0.016(2)
C9 0.052(2) 0.059(2) 0.048(2) 0.013(2) 0.014(2) 0.003(2)
C10A 0.086(9) 0.055(6) 0.081(8) 0.036(5) 0.021(7) 0.004(7)
C10B 0.125(12) 0.078(9) 0.076(7) 0.000(6) 0.018(9) -0.032(10)
C20 0.0388(15) 0.0365(15) 0.0407(15) -0.0008(12) 0.0005(12) -0.0013(12)
C17 0.047(2) 0.055(2) 0.043(2) 0.0088(14) 0.0047(13) -0.0055(14)
C16 0.049(2) 0.048(2) 0.059(2) 0.014(2) -0.0002(14) -0.0085(14)
C13 0.050(2) 0.038(2) 0.057(2) 0.0021(14) -0.0028(14) -0.0037(13)
C12 0.046(2) 0.042(2) 0.044(2) 0.0000(13) 0.0032(13) -0.0032(13)
C11 0.0322(13) 0.0371(14) 0.0380(14) 0.0022(11) -0.0013(11) -0.0023(11)
C18 0.0359(14) 0.044(2) 0.0383(15) 0.0025(12) 0.0011(11) -0.0028(12)
C19 0.067(2) 0.060(2) 0.042(2) -0.0071(15) 0.0133(15) -0.001(2)
C14 0.088(3) 0.040(2) 0.076(3) -0.002(2) 0.002(2) -0.002(2)
C15 0.084(3) 0.052(2) 0.086(3) 0.023(2) 0.009(2) -0.011(2)
CM 0.071(4) 0.109(6) 0.047(3) 0.033(3) 0.000(3) -0.032(4)

loop_
_atom_site_label
_atom_site_type_symbol
_atom_site_fract_x
_atom_site_fract_y
_atom_site_fract_z
_atom_site_U_iso_or_equiv
_atom_site_thermal_displace_type
_atom_site_occupancy
_atom_site_calc_flag
_atom_site_refinement_flags
_atom_site_disorder_group
Co Co 0.05220(4) 0.14599(2) 0.65608(2) 0.03340(15) Uani 1 d . .
O1 O 0.1874(3) -0.01246(14) 0.61724(13) 0.0592(6) Uani 1 d . .
HO1 H 0.0480(67) -0.0032(30) 0.5963(25) 0.101(11) Uiso 1 d . .
O2 O 0.1976(3) 0.26987(15) 0.74682(12) 0.0577(6) Uani 1 d . .
O3 O -0.0952(3) 0.29975(14) 0.69977(12) 0.0541(6) Uani 1 d . .
HO3 H 0.0418(63) 0.2932(30) 0.7232(25) 0.101(11) Uiso 1 d . .
O4 O -0.0968(3) 0.01759(13) 0.57005(12) 0.0541(6) Uani 1 d . .
O5A O 0.0444(7) 0.0397(4) 0.7804(3) 0.056(2) Uani 0.458(9) d P .
O5B O -0.1349(7) 0.0344(5) 0.7437(3) 0.094(3) Uani 0.542(9) d P .
OM O 0.6646(5) 0.2544(4) 0.3905(2) 0.0818(15) Uani 0.60 d P .
HM H 0.6439(71) 0.2136(29) 0.3652(42) 0.136(6) Uiso 0.60 calc PR .
N1 N 0.2095(3) 0.0588(2) 0.65586(13) 0.0430(6) Uani 1 d . .
N2 N 0.2176(3) 0.1951(2) 0.71676(12) 0.0439(6) Uani 1 d . .
N3 N -0.1132(3) 0.22927(14) 0.65905(12) 0.0387(5) Uani 1 d . .
N4 N -0.1165(3) 0.09288(14) 0.59940(12) 0.0388(5) Uani 1 d . .
N5 N 0.1439(3) 0.19789(14) 0.56678(11) 0.0355(5) Uani 1 d . .
N6 N 0.2336(3) 0.1959(2) 0.46005(12) 0.0403(5) Uani 1 d . .
C1 C 0.4757(5) 0.0023(3) 0.7046(2) 0.0781(12) Uani 1 d . .
H1A H 0.4456(5) -0.0455(3) 0.6758(2) 0.136(6) Uiso 1 calc R .
H1B H 0.4871(5) -0.0149(3) 0.7525(2) 0.136(6) Uiso 1 calc R .
H1C H 0.5788(5) 0.0248(3) 0.6915(2) 0.136(6) Uiso 1 calc R .
C2 C 0.3440(4) 0.0685(2) 0.6950(2) 0.0500(8) Uani 1 d . .
C3 C 0.3496(4) 0.1495(2) 0.7308(2) 0.0513(8) Uani 1 d . .
C4 C 0.4922(5) 0.1767(3) 0.7794(2) 0.0762(12) Uani 1 d . .
H4A H 0.4706(5) 0.2318(3) 0.7972(2) 0.136(6) Uiso 1 calc R .
H4B H 0.5908(5) 0.1783(3) 0.7548(2) 0.136(6) Uiso 1 calc R .
H4C H 0.5066(5) 0.1376(3) 0.8173(2) 0.136(6) Uiso 1 calc R .
C5 C -0.3930(4) 0.2756(3) 0.6172(2) 0.0662(10) Uani 1 d . .
H5A H -0.3660(4) 0.3247(3) 0.6449(2) 0.136(6) Uiso 1 calc R .
H5B H -0.4883(4) 0.2486(3) 0.6338(2) 0.136(6) Uiso 1 calc R .
H5C H -0.4161(4) 0.2920(3) 0.5695(2) 0.136(6) Uiso 1 calc R .
C6 C -0.2511(3) 0.2162(2) 0.62248(15) 0.0424(7) Uani 1 d . .
C7 C -0.2521(4) 0.1350(2) 0.5863(2) 0.0431(7) Uani 1 d . .
C8 C -0.3930(5) 0.1035(3) 0.5391(2) 0.0688(10) Uani 1 d . .
H8A H -0.3660(5) 0.0491(3) 0.5214(2) 0.136(6) Uiso 1 calc R .
H8B H -0.4134(5) 0.1421(3) 0.5011(2) 0.136(6) Uiso 1 calc R .
H8C H -0.4900(5) 0.0991(3) 0.5645(2) 0.136(6) Uiso 1 calc R .
C9 C -0.0373(4) 0.0988(3) 0.7439(2) 0.0523(8) Uani 1 d D .
H9A H -0.1656(107) 0.0795(55) 0.7179(46) 0.060 Uiso 0.458(9) d P .
H9B H -0.0559(144) 0.1575(64) 0.7740(58) 0.060 Uiso 0.458(9) d P .
H9C H -0.0770(128) 0.1355(60) 0.7622(55) 0.060 Uiso 0.542(9) d P .
H9D H 0.0528(70) 0.0795(50) 0.7749(37) 0.060 Uiso 0.542(9) d PD .
C10A C 0.0186(17) -0.0467(10) 0.7616(9) 0.073(4) Uani 0.458(9) d P .
H10A H 0.0860(17) -0.0819(10) 0.7927(9) 0.100 Uiso 0.458(9) calc PR .
H10B H 0.0481(17) -0.0553(10) 0.7148(9) 0.100 Uiso 0.458(9) calc PR .
H10C H -0.0956(17) -0.0608(10) 0.7647(9) 0.100 Uiso 0.458(9) calc PR .
C10B C -0.0664(19) -0.0433(10) 0.7507(8) 0.092(4) Uani 0.542(9) d P .
H10D H -0.1522(19) -0.0850(10) 0.7496(8) 0.100 Uiso 0.542(9) calc PR .
H10E H -0.0011(19) -0.0466(10) 0.7943(8) 0.100 Uiso 0.542(9) calc PR .
H10F H 0.0028(19) -0.0533(10) 0.7132(8) 0.100 Uiso 0.542(9) calc PR .
C20 C 0.1777(3) 0.1510(2) 0.51313(15) 0.0388(6) Uani 1 d . .
H20 H 0.1692(43) 0.0900(24) 0.5107(18) 0.060 Uiso 1 d . .
C17 C 0.2775(4) 0.3525(2) 0.4458(2) 0.0482(7) Uani 1 d . .
H17 H 0.3208(47) 0.3515(22) 0.4019(21) 0.060 Uiso 1 d . .
C16 C 0.2603(4) 0.4287(2) 0.4791(2) 0.0520(8) Uani 1 d . .
C13 C 0.2040(4) 0.4307(2) 0.5472(2) 0.0486(7) Uani 1 d . .
C12 C 0.1641(4) 0.3575(2) 0.5807(2) 0.0438(7) Uani 1 d . .
H12 H 0.1299(46) 0.3562(22) 0.6232(21) 0.060 Uiso 1 d . .
C11 C 0.1781(3) 0.2807(2) 0.54707(14) 0.0359(6) Uani 1 d . .
C18 C 0.2350(3) 0.2795(2) 0.48012(14) 0.0394(6) Uani 1 d . .
C19 C 0.2821(5) 0.1631(2) 0.3939(2) 0.0558(8) Uani 1 d . .
H19A H 0.3169(5) 0.2088(2) 0.3658(2) 0.080 Uiso 0.20(2) calc PR .
H19B H 0.1897(5) 0.1350(2) 0.3700(2) 0.080 Uiso 0.20(2) calc PR .
H19C H 0.3715(5) 0.1239(2) 0.4022(2) 0.080 Uiso 0.20(2) calc PR .
H19D H 0.2685(5) 0.1030(2) 0.3929(2) 0.080 Uiso 0.80(2) calc PR .
H19E H 0.3957(5) 0.1768(2) 0.3887(2) 0.080 Uiso 0.80(2) calc PR .
H19F H 0.2139(5) 0.1879(2) 0.3564(2) 0.080 Uiso 0.80(2) calc PR .
C14 C 0.1853(5) 0.5144(2) 0.5837(2) 0.0679(10) Uani 1 d . .
H14A H 0.2175(5) 0.5593(2) 0.5541(2) 0.080 Uiso 0.20(2) calc PR .
H14B H 0.2543(5) 0.5150(2) 0.6263(2) 0.080 Uiso 0.20(2) calc PR .
H14C H 0.0721(5) 0.5220(2) 0.5937(2) 0.080 Uiso 0.20(2) calc PR .
H14D H 0.1451(5) 0.5049(2) 0.6286(2) 0.080 Uiso 0.80(2) calc PR .
H14E H 0.1083(5) 0.5492(2) 0.5564(2) 0.080 Uiso 0.80(2) calc PR .
H14F H 0.2905(5) 0.5422(2) 0.5890(2) 0.080 Uiso 0.80(2) calc PR .
C15 C 0.2991(6) 0.5093(2) 0.4420(2) 0.0737(11) Uani 1 d . .
H15A H 0.2810(6) 0.5565(2) 0.4716(2) 0.080 Uiso 0.20(2) calc PR .
H15B H 0.2285(6) 0.5140(2) 0.3999(2) 0.080 Uiso 0.20(2) calc PR .
H15C H 0.4124(6) 0.5086(2) 0.4308(2) 0.080 Uiso 0.20(2) calc PR .
H15D H 0.3336(6) 0.4962(2) 0.3966(2) 0.080 Uiso 0.80(2) calc PR .
H15E H 0.3861(6) 0.5387(2) 0.4683(2) 0.080 Uiso 0.80(2) calc PR .
H15F H 0.2022(6) 0.5441(2) 0.4374(2) 0.080 Uiso 0.80(2) calc PR .
CM C 0.8003(8) 0.2414(5) 0.4276(3) 0.076(2) Uani 0.60 d P .
H1M H 0.8447(8) 0.1875(5) 0.4159(3) 0.100 Uiso 0.60 calc PR .
H2M H 0.7794(8) 0.2420(5) 0.4760(3) 0.100 Uiso 0.60 calc PR .
H3M H 0.8783(8) 0.2848(5) 0.4186(3) 0.100 Uiso 0.60 calc PR .

loop_
_atom_type_symbol
_atom_type_description
_atom_type_scat_dispersion_real
_atom_type_scat_dispersion_imag
_atom_type_scat_source
C C 0.0033 0.0016 'International Tables Vol C Tables 4.2.6.8 and 6.1.1.4'
H H 0.0000 0.0000 'International Tables Vol C Tables 4.2.6.8 and 6.1.1.4'
N N 0.0061 0.0033 'International Tables Vol C Tables 4.2.6.8 and 6.1.1.4'
O O 0.0106 0.0060 'International Tables Vol C Tables 4.2.6.8 and 6.1.1.4'
Co Co 0.3494 0.9721 'International Tables Vol C Tables 4.2.6.8 and 6.1.1.4'

loop_
_geom_angle_atom_site_label_1
_geom_angle_atom_site_label_2
_geom_angle_atom_site_label_3
_geom_angle
_geom_angle_site_symmetry_1
_geom_angle_site_symmetry_3
_geom_angle_publ_flag
N1 Co N2 81.56(11) . . ?
N1 Co N4 97.69(11) . . ?
N2 Co N4 176.82(10) . . ?
N1 Co N3 176.75(10) . . ?
N2 Co N3 99.63(11) . . ?
N4 Co N3 80.96(10) . . ?
N1 Co C9 90.87(13) . . ?
N2 Co C9 85.29(14) . . ?
N4 Co C9 91.63(14) . . ?
N3 Co C9 86.22(13) . . ?
N1 Co N5 90.28(10) . . ?
N2 Co N5 93.84(10) . . ?
N4 Co N5 89.25(9) . . ?
N3 Co N5 92.66(9) . . ?
C9 Co N5 178.45(13) . . ?
C9 O5A C10A 119.1(7) . . ?
C9 O5B C10B 118.2(8) . . ?
C2 N1 O1 119.4(3) . . ?
C2 N1 Co 117.1(2) . . ?
O1 N1 Co 123.4(2) . . ?
C3 N2 O2 121.8(3) . . ?
C3 N2 Co 115.8(2) . . ?
O2 N2 Co 122.2(2) . . ?
C6 N3 O3 119.7(2) . . ?
C6 N3 Co 117.3(2) . . ?
O3 N3 Co 122.9(2) . . ?
C7 N4 O4 120.3(2) . . ?
C7 N4 Co 116.9(2) . . ?
O4 N4 Co 122.7(2) . . ?
C20 N5 C11 105.1(2) . . ?
C20 N5 Co 122.0(2) . . ?
C11 N5 Co 132.9(2) . . ?
C20 N6 C18 106.9(2) . . ?
C20 N6 C19 126.9(3) . . ?
C18 N6 C19 126.2(3) . . ?
N1 C2 C3 112.2(3) . . ?
N1 C2 C1 123.6(4) . . ?
C3 C2 C1 124.2(3) . . ?
N2 C3 C2 113.3(3) . . ?
N2 C3 C4 123.6(4) . . ?
C2 C3 C4 123.1(3) . . ?
N3 C6 C7 112.0(2) . . ?
N3 C6 C5 124.7(3) . . ?
C7 C6 C5 123.3(3) . . ?
N4 C7 C6 112.7(3) . . ?
N4 C7 C8 123.2(3) . . ?
C6 C7 C8 124.1(3) . . ?
O5B C9 O5A 74.0(4) . . ?
O5B C9 Co 123.0(4) . . ?
O5A C9 Co 120.6(3) . . ?
N5 C20 N6 113.3(3) . . ?
C16 C17 C18 118.2(3) . . ?
C17 C16 C13 120.0(3) . . ?
C17 C16 C15 119.4(3) . . ?
C13 C16 C15 120.7(3) . . ?
C12 C13 C16 121.0(3) . . ?
C12 C13 C14 119.1(3) . . ?
C16 C13 C14 119.9(3) . . ?
C13 C12 C11 119.3(3) . . ?
C12 C11 N5 132.2(3) . . ?
C12 C11 C18 119.1(3) . . ?
N5 C11 C18 108.8(2) . . ?
N6 C18 C17 131.7(3) . . ?
N6 C18 C11 105.9(2) . . ?
C17 C18 C11 122.4(3) . . ?

loop_
_geom_bond_atom_site_label_1
_geom_bond_atom_site_label_2
_geom_bond_distance
_geom_bond_site_symmetry_2
_geom_bond_publ_flag
Co N1 1.882(2) . ?
Co N2 1.882(2) . ?
Co N4 1.886(2) . ?
Co N3 1.888(2) . ?
Co C9 2.033(3) . ?
Co N5 2.093(2) . ?
O1 N1 1.359(3) . ?
O2 N2 1.335(3) . ?
O3 N3 1.368(3) . ?
O4 N4 1.336(3) . ?
O5A C9 1.321(6) . ?
O5A C10A 1.43(2) . ?
O5B C9 1.292(7) . ?
O5B C10B 1.36(2) . ?
OM CM 1.285(7) . ?
N1 C2 1.290(4) . ?
N2 C3 1.305(4) . ?
N3 C6 1.294(4) . ?
N4 C7 1.296(4) . ?
N5 C20 1.319(4) . ?
N5 C11 1.401(3) . ?
N6 C20 1.352(4) . ?
N6 C18 1.381(4) . ?
N6 C19 1.458(4) . ?
C1 C2 1.501(5) . ?
C2 C3 1.457(5) . ?
C3 C4 1.497(5) . ?
C5 C6 1.486(4) . ?
C6 C7 1.465(4) . ?
C7 C8 1.493(4) . ?
C17 C16 1.380(5) . ?
C17 C18 1.390(4) . ?
C16 C13 1.421(5) . ?
C16 C15 1.510(4) . ?
C13 C12 1.380(4) . ?
C13 C14 1.515(5) . ?
C12 C11 1.388(4) . ?
C11 C18 1.402(4) . ?

loop_
_geom_torsion_atom_site_label_1
_geom_torsion_atom_site_label_2
_geom_torsion_atom_site_label_3
_geom_torsion_atom_site_label_4
_geom_torsion
_geom_torsion_site_symmetry_1
_geom_torsion_site_symmetry_2
_geom_torsion_site_symmetry_3
_geom_torsion_site_symmetry_4
_geom_torsion_publ_flag
HO1 O1 N1 C2 172.0(24) . . . . ?
HO3 O3 N3 C6 -177.9(24) . . . . ?
N1 Co N5 C12 -136.91(13) . . . . ?
N2 Co N5 C12 -55.35(13) . . . . ?
N3 Co N5 C12 44.49(13) . . . . ?
N4 Co N5 C12 125.40(13) . . . . ?
N1 Co C9 O5A 12.1(4) . . . . ?
N1 Co C9 O5B -78.1(5) . . . . ?
N2 Co C9 O5A -69.4(4) . . . . ?
N2 Co C9 O5B -159.5(5) . . . . ?
N3 Co C9 O5A -169.4(4) . . . . ?
N3 Co C9 O5B 100.5(5) . . . . ?
N4 Co C9 O5A 109.8(4) . . . . ?
N4 Co C9 O5B 19.7(5) . . . . ?
